data_4500088
loop_
_publ_author_name
'Lago, Ana Bel\'en'
'Carballo, Rosa'
'Garc\'ia-Mart\'inez, Emilia'
'V\'azquez-L\'opez, Ezequiel M.'

_publ_section_title
;
 Metal to Ligand Interactions and Hydrogen Bonding in the Design of
 Metallosupramolecular Compounds: Effect of pH and Aprotic Solvents on the
 Nature of Materials Based on Bis(4-pyridylthio)methane and Copper(II)
 Chloride
;
_journal_issue 1
_journal_name_full 'Crystal Growth &amp; Design'
_journal_page_first 59
_journal_paper_doi 10.1021/cg1004566
_journal_volume 11
_journal_year 2011
_chemical_formula_sum 'C11 H12 N4 O6 S2'
_chemical_formula_weight 360.37
_chemical_name_systematic
; 
 ? 
;
_space_group_IT_number 15
_symmetry_cell_setting monoclinic
_symmetry_space_group_name_Hall '-C 2yc'
_symmetry_space_group_name_H-M 'C 1 2/c 1'
_atom_sites_solution_hydrogens geom
_atom_sites_solution_primary direct
_atom_sites_solution_secondary difmap
_audit_creation_method SHELXL-97
_cell_angle_alpha 90.00
_cell_angle_beta 99.986(7)
_cell_angle_gamma 90.00
_cell_formula_units_Z 4
_cell_length_a 14.572(4)
_cell_length_b 5.3275(16)
_cell_length_c 19.390(5)
_cell_measurement_reflns_used 329
_cell_measurement_temperature 293(2)
_cell_measurement_theta_max 38.583
_cell_measurement_theta_min 6.484
_cell_volume 1482.5(7)
_computing_cell_refinement 'Bruker SMART'
_computing_data_collection 'Bruker SMART'
_computing_data_reduction 'Bruker SHELXTL'
_computing_molecular_graphics 'Bruker SHELXTL'
_computing_publication_material 'Bruker SHELXTL'
_computing_structure_refinement 'SHELXL-97 (Sheldrick, 1997)'
_computing_structure_solution 'SHELXS-97 (Sheldrick, 1990)'
_diffrn_ambient_temperature 293(2)
_diffrn_measured_fraction_theta_full 0.961
_diffrn_measured_fraction_theta_max 0.922
_diffrn_radiation_monochromator graphite
_diffrn_radiation_source 'fine-focus sealed tube'
_diffrn_radiation_type MoK\a
_diffrn_radiation_wavelength 0.71073
_diffrn_reflns_av_R_equivalents 0.1105
_diffrn_reflns_av_sigmaI/netI 0.2386
_diffrn_reflns_limit_h_max 18
_diffrn_reflns_limit_h_min -18
_diffrn_reflns_limit_k_max 7
_diffrn_reflns_limit_k_min -6
_diffrn_reflns_limit_l_max 25
_diffrn_reflns_limit_l_min -18
_diffrn_reflns_number 3836
_diffrn_reflns_theta_full 25.00
_diffrn_reflns_theta_max 28.00
_diffrn_reflns_theta_min 2.13
_exptl_absorpt_coefficient_mu 0.397
_exptl_absorpt_correction_T_max 1.000000
_exptl_absorpt_correction_T_min 0.834829
_exptl_absorpt_correction_type multi-scan
_exptl_crystal_colour colourless
_exptl_crystal_density_diffrn 1.615
_exptl_crystal_density_method 'not measured'
_exptl_crystal_description prism
_exptl_crystal_F_000 744
_exptl_crystal_size_max 0.16
_exptl_crystal_size_mid 0.16
_exptl_crystal_size_min 0.06
_refine_diff_density_max 0.269
_refine_diff_density_min -0.270
_refine_diff_density_rms 0.063
_refine_ls_extinction_method none
_refine_ls_goodness_of_fit_ref 0.731
_refine_ls_hydrogen_treatment mixed
_refine_ls_matrix_type full
_refine_ls_number_parameters 109
_refine_ls_number_reflns 1646
_refine_ls_number_restraints 0
_refine_ls_restrained_S_all 0.731
_refine_ls_R_factor_all 0.1843
_refine_ls_R_factor_gt 0.0530
_refine_ls_shift/su_max 0.000
_refine_ls_shift/su_mean 0.000
_refine_ls_structure_factor_coef Fsqd
_refine_ls_weighting_details 'calc w=1/[\s^2^(Fo^2^)+(0.0120P)^2^+0.0000P] where P=(Fo^2^+2Fc^2^)/3'
_refine_ls_weighting_scheme calc
_refine_ls_wR_factor_gt 0.0622
_refine_ls_wR_factor_ref 0.0823
_reflns_number_gt 612
_reflns_number_total 1646
_reflns_threshold_expression >2sigma(I)
_cod_data_source_file cg1004566_si_002.cif
_cod_data_source_block H24bpytm(NO3)2
_cod_depositor_comments
;
The following automatic conversions were performed:

'_symmetry_cell_setting' value 'Monoclinic' changed to 'monoclinic'
according to /home/saulius/struct/CIF-dictionaries/cif_core.dic
dictionary named 'cif_core.dic' version 2.4.1 from 2010-06-29.

Automatic conversion script
Id: cif_fix_values 1715 2011-07-08 13:25:40Z adriana 
;
_cod_original_cell_volume 1482.5(8)
_cod_original_sg_symbol_H-M C2/c
_cod_database_code 4500088

loop_
_symmetry_equiv_pos_as_xyz
'x, y, z'
'-x, y, -z+1/2'
'x+1/2, y+1/2, z'
'-x+1/2, y+1/2, -z+1/2'
'-x, -y, -z'
'x, -y, z-1/2'
'-x+1/2, -y+1/2, -z'
'x+1/2, -y+1/2, z-1/2'

loop_
_atom_site_label
_atom_site_type_symbol
_atom_site_fract_x
_atom_site_fract_y
_atom_site_fract_z
_atom_site_U_iso_or_equiv
_atom_site_adp_type
_atom_site_occupancy
_atom_site_symmetry_multiplicity
_atom_site_calc_flag
_atom_site_refinement_flags
S1 S 0.60478(7) 0.8340(2) 0.75041(5) 0.0442(3) Uani 1 1 d .
N1 N 0.6492(2) 1.3324(8) 0.93759(19) 0.0512(10) Uani 1 1 d .
C3 C 0.5871(3) 1.1474(9) 0.93660(19) 0.0548(12) Uani 1 1 d .
H3 H 0.5558 1.1274 0.9741 0.066 Uiso 1 1 calc R
C5 C 0.6808(3) 1.2154(7) 0.82902(18) 0.0424(11) Uani 1 1 d .
H5 H 0.7144 1.2389 0.7929 0.051 Uiso 1 1 calc R
C4 C 0.6954(3) 1.3703(8) 0.8853(2) 0.0460(11) Uani 1 1 d .
H4 H 0.7376 1.5023 0.8873 0.055 Uiso 1 1 calc R
C1 C 0.6155(2) 1.0202(7) 0.82473(17) 0.0347(10) Uani 1 1 d .
C2 C 0.5692(3) 0.9876(7) 0.88092(18) 0.0415(11) Uani 1 1 d .
H2 H 0.5264 0.8579 0.8806 0.050 Uiso 1 1 calc R
C6 C 0.5000 0.6530(10) 0.7500 0.0385(13) Uani 1 2 d S
H6A H 0.5092 0.5453 0.7910 0.046 Uiso 0.50 1 calc PR
H6B H 0.4908 0.5453 0.7090 0.046 Uiso 0.50 1 calc PR
H1A H 0.663(3) 1.434(7) 0.976(2) 0.073(17) Uiso 1 1 d .
O1 O 0.67754(19) 1.6592(5) 1.04897(13) 0.0636(9) Uani 1 1 d .
O2 O 0.6457(2) 1.6848(6) 1.15302(15) 0.0729(10) Uani 1 1 d .
O3 O 0.5800(2) 1.4047(6) 1.08268(14) 0.0776(11) Uani 1 1 d .
N11 N 0.6334(2) 1.5836(7) 1.09569(19) 0.0483(10) Uani 1 1 d .

loop_
_atom_site_aniso_label
_atom_site_aniso_U_11
_atom_site_aniso_U_22
_atom_site_aniso_U_33
_atom_site_aniso_U_23
_atom_site_aniso_U_13
_atom_site_aniso_U_12
S1 0.0377(6) 0.0521(7) 0.0448(6) -0.0065(6) 0.0121(4) -0.0051(6)
N1 0.052(3) 0.051(3) 0.046(2) -0.011(2) -0.0032(19) -0.001(2)
C3 0.052(3) 0.069(4) 0.046(3) -0.015(3) 0.017(2) -0.016(3)
C5 0.039(3) 0.049(3) 0.038(3) 0.005(2) 0.0072(19) -0.001(2)
C4 0.039(3) 0.040(3) 0.056(3) 0.012(2) 0.000(2) -0.004(2)
C1 0.026(2) 0.040(3) 0.037(3) 0.0039(19) 0.0022(19) 0.004(2)
C2 0.041(3) 0.046(3) 0.038(3) -0.005(2) 0.009(2) -0.016(2)
C6 0.037(3) 0.037(3) 0.040(3) 0.000 0.002(2) 0.000
O1 0.081(2) 0.061(2) 0.0542(18) -0.0057(17) 0.0267(16) -0.0360(18)
O2 0.097(3) 0.077(2) 0.0480(18) -0.0199(19) 0.0213(17) -0.003(2)
O3 0.088(3) 0.079(3) 0.070(2) -0.0092(18) 0.0263(18) -0.043(2)
N11 0.043(2) 0.045(3) 0.056(3) 0.003(2) 0.007(2) -0.0027(19)

loop_
_atom_type_symbol
_atom_type_description
_atom_type_scat_dispersion_real
_atom_type_scat_dispersion_imag
_atom_type_scat_source
C C 0.0033 0.0016 'International Tables Vol C Tables 4.2.6.8 and 6.1.1.4'
H H 0.0000 0.0000 'International Tables Vol C Tables 4.2.6.8 and 6.1.1.4'
N N 0.0061 0.0033 'International Tables Vol C Tables 4.2.6.8 and 6.1.1.4'
O O 0.0106 0.0060 'International Tables Vol C Tables 4.2.6.8 and 6.1.1.4'
S S 0.1246 0.1234 'International Tables Vol C Tables 4.2.6.8 and 6.1.1.4'

loop_
_geom_angle_atom_site_label_1
_geom_angle_atom_site_label_2
_geom_angle_atom_site_label_3
_geom_angle
_geom_angle_site_symmetry_3
C1 S1 C6 105.29(15) .
C4 N1 C3 122.3(4) .
N1 C3 C2 120.5(4) .
C4 C5 C1 120.6(3) .
N1 C4 C5 119.6(4) .
C2 C1 C5 117.6(3) .
C2 C1 S1 126.5(3) .
C5 C1 S1 115.9(3) .
C3 C2 C1 119.4(4) .
S1 C6 S1 115.4(3) 2_656
O2 N11 O3 121.2(4) .
O2 N11 O1 120.0(4) .
O3 N11 O1 118.9(4) .

loop_
_geom_bond_atom_site_label_1
_geom_bond_atom_site_label_2
_geom_bond_distance
_geom_bond_site_symmetry_2
S1 C1 1.734(4) .
S1 C6 1.805(3) .
N1 C4 1.325(4) .
N1 C3 1.336(5) .
C3 C2 1.364(4) .
C5 C4 1.356(5) .
C5 C1 1.402(5) .
C1 C2 1.388(4) .
C6 S1 1.805(3) 2_656
O1 N11 1.264(3) .
O2 N11 1.220(3) .
O3 N11 1.229(4) .

loop_
_geom_hbond_atom_site_label_D
_geom_hbond_atom_site_label_H
_geom_hbond_atom_site_label_A
_geom_hbond_distance_DH
_geom_hbond_distance_HA
_geom_hbond_distance_DA
_geom_hbond_angle_DHA
N1 H1A O1 0.91(4) 1.84(4) 2.749(4) 173(4)
N1 H1A O3 0.91(4) 2.58(4) 3.172(4) 123(3)
